data_7241315
loop_
_publ_author_name
'Tian, Hong-Rui'
'Zhang, Zhong'
'Liu, Shu-Mei'
'Dang, Tian-Yi'
'Li, Zhuo'
'Lu, Ying'
'Liu, Shu-Xia'

_publ_section_title
;
 A highly stable polyoxovanadate-based Cu(i)--MOF for the carboxylative
 cyclization of CO2 with propargylic alcohols at room temperature
;
_journal_issue 21
_journal_name_full 'Green Chemistry'
_journal_page_first 7513
_journal_page_last 7520
_journal_paper_doi 10.1039/D0GC02812F
_journal_volume 22
_journal_year 2020
_chemical_formula_moiety 'C24 H20 Cu2 N8 O6 V2'
_chemical_formula_sum 'C24 H20 Cu2 N8 O6 V2'
_chemical_formula_weight 745.45
_space_group_crystal_system triclinic
_space_group_IT_number 2
_space_group_name_Hall '-P 1'
_space_group_name_H-M_alt 'P -1'
_symmetry_Int_Tables_number 2
_audit_creation_date 2018-04-27
_audit_creation_method
;
Olex2 1.2
(compiled 2018.04.26 svn.r3504 for OlexSys, GUI svn.r5492)
;
_audit_update_record
;
2020-08-10 deposited with the CCDC.	2020-09-24 downloaded from the CCDC.
;
_cell_angle_alpha 63.651(2)
_cell_angle_beta 75.955(2)
_cell_angle_gamma 61.239(2)
_cell_formula_units_Z 2
_cell_length_a 11.6196(4)
_cell_length_b 12.0604(5)
_cell_length_c 12.2162(4)
_cell_measurement_reflns_used 8083
_cell_measurement_temperature 293(2)
_cell_measurement_theta_max 25.70
_cell_measurement_theta_min 2.78
_cell_volume 1343.91(9)
_computing_cell_refinement 'SAINT v8.37A (Bruker, 2015)'
_computing_data_reduction 'SAINT v8.37A (Bruker, 2015)'
_computing_molecular_graphics 'Olex2 (Dolomanov et al., 2009)'
_computing_publication_material 'Olex2 (Dolomanov et al., 2009)'
_computing_structure_refinement 'olex2.refine (Bourhis et al., 2015)'
_computing_structure_solution 'SHELXS-97 (Sheldrick, 1990)'
_diffrn_ambient_temperature 293.0
_diffrn_measured_fraction_theta_full 0.9961
_diffrn_measured_fraction_theta_max 0.9961
_diffrn_measurement_device_type 'CCD area detector'
_diffrn_measurement_method 'phi and omega scans'
_diffrn_radiation_monochromator graphite
_diffrn_radiation_type 'Mo K\a'
_diffrn_radiation_wavelength 0.71073
_diffrn_reflns_av_R_equivalents 0.0459
_diffrn_reflns_av_unetI/netI 0.0339
_diffrn_reflns_limit_h_max 14
_diffrn_reflns_limit_h_min -14
_diffrn_reflns_limit_k_max 14
_diffrn_reflns_limit_k_min -14
_diffrn_reflns_limit_l_max 14
_diffrn_reflns_limit_l_min -14
_diffrn_reflns_number 23387
_diffrn_reflns_theta_full 25.7386
_diffrn_reflns_theta_max 25.74
_diffrn_reflns_theta_min 2.68
_exptl_absorpt_coefficient_mu 2.292
_exptl_absorpt_correction_T_max 0.6571
_exptl_absorpt_correction_T_min 0.6325
_exptl_crystal_colour 'clear light yellow'
_exptl_crystal_colour_lustre clear
_exptl_crystal_colour_modifier light
_exptl_crystal_colour_primary yellow
_exptl_crystal_density_diffrn 1.8420
_exptl_crystal_density_method 'not measured'
_exptl_crystal_description plate
_exptl_crystal_F_000 746.8784
_exptl_crystal_size_max 0.22
_exptl_crystal_size_mid 0.21
_exptl_crystal_size_min 0.2
_refine_diff_density_max 0.5296
_refine_diff_density_min -0.4888
_refine_diff_density_rms 0.1120
_refine_ls_d_res_high 0.8183
_refine_ls_d_res_low 7.5938
_refine_ls_goodness_of_fit_ref 1.0720
_refine_ls_hydrogen_treatment constr
_refine_ls_matrix_type full
_refine_ls_number_constraints 40
_refine_ls_number_parameters 379
_refine_ls_number_reflns 5117
_refine_ls_number_restraints 7
_refine_ls_restrained_S_all 1.0713
_refine_ls_R_factor_all 0.0458
_refine_ls_R_factor_gt 0.0292
_refine_ls_shift/su_max 0.0000
_refine_ls_shift/su_mean 0.0000
_refine_ls_structure_factor_coef Fsqd
_refine_ls_weighting_details 'w=1/[\s^2^(Fo^2^)+(0.0269P)^2^+0.8106P] where P=(Fo^2^+2Fc^2^)/3'
_refine_ls_weighting_scheme calc
_refine_ls_wR_factor_gt 0.0606
_refine_ls_wR_factor_ref 0.0681
_reflns_Friedel_coverage 0.0
_reflns_limit_h_max 14
_reflns_limit_h_min -13
_reflns_limit_k_max 14
_reflns_limit_k_min -12
_reflns_limit_l_max 14
_reflns_limit_l_min 0
_reflns_number_gt 4082
_reflns_number_total 5117
_reflns_threshold_expression I>=2u(I)
_cod_data_source_file d0gc02812f2.cif
_cod_data_source_block 5
_cod_depositor_comments 'Adding full bibliography for 7241315.cif.'
_cod_database_code 7241315
_olex2_refinement_description
;
1. Fixed Uiso
 At 1.2 times of:
  All C(H) groups
2. Rigid bond restraints
 Cu1, O1
 with sigma for 1-2 distances of 0.01 and sigma for 1-3 distances of 0.01
3. Uiso/Uaniso restraints and constraints
Cu1 \\sim O1: within 2A with sigma of 0.01 and sigma for terminal atoms of 0.02
4.a Aromatic/amide H refined with riding coordinates:
 C19(H19), C1(H1), C23(H23), C11(H11), C3(H3), C2(H2), C10(H10), C14(H14),
 C20(H20), C24(H24), C18(H18), C21(H21), C5(H5), C12(H12), C6(H6), C15(H15),
 C7(H7), C17(H17), C8(H8), C9(H9)
;
_olex2_submission_special_instructions 'No special instructions were received'

loop_
_space_group_symop_id
_space_group_symop_operation_xyz
1 x,y,z
2 -x,-y,-z

loop_
_atom_site_label
_atom_site_type_symbol
_atom_site_fract_x
_atom_site_fract_y
_atom_site_fract_z
_atom_site_U_iso_or_equiv
_atom_site_adp_type
_atom_site_occupancy
_atom_site_refinement_flags_posn
_atom_site_refinement_flags_adp
Cu1 Cu 0.85469(3) 0.18512(4) 0.03921(3) 0.03220(10) Uani 1.000000 . U
Cu2 Cu 0.63764(3) 0.37158(4) 0.39629(3) 0.03201(10) Uani 1.000000 . .
V1 V 0.83953(4) 0.05897(5) 0.35890(4) 0.02134(11) Uani 1.000000 . .
V2 V 0.84291(4) 0.10585(5) 0.60824(4) 0.02008(11) Uani 1.000000 . .
O4 O 0.79754(18) 0.15009(19) 0.45723(16) 0.0262(4) Uani 1.000000 . .
N7 N 0.4821(2) 0.3458(2) 0.4423(2) 0.0304(5) Uani 1.000000 . .
O1 O 0.8482(2) 0.1659(2) 0.21770(17) 0.0365(5) Uani 1.000000 . U
O3 O 0.99266(19) -0.0907(2) 0.39943(18) 0.0327(5) Uani 1.000000 . .
N1 N 1.0314(2) 0.1324(2) -0.02569(19) 0.0243(5) Uani 1.000000 . .
C19 C 0.3580(3) 0.4366(3) 0.4346(2) 0.0253(6) Uani 1.000000 . .
H19 H 0.3302(3) 0.5308(3) 0.4056(2) 0.0304(7) Uiso 1.000000 R .
N8 N 0.2764(2) 0.3741(2) 0.47472(19) 0.0231(5) Uani 1.000000 . .
C1 C 1.1361(3) 0.1013(3) 0.0257(2) 0.0240(6) Uani 1.000000 . .
H1 H 1.1351(3) 0.1046(3) 0.1006(2) 0.0288(7) Uiso 1.000000 R .
N4 N 0.7633(2) 0.4444(2) 0.3211(2) 0.0268(5) Uani 1.000000 . .
N5 N 0.9452(2) 0.4629(2) 0.2325(2) 0.0256(5) Uani 1.000000 . .
N2 N 1.2455(2) 0.0639(2) -0.04591(19) 0.0227(5) Uani 1.000000 . .
O5 O 0.8374(2) -0.0385(2) 0.70133(17) 0.0384(5) Uani 1.000000 . .
C23 C 0.0688(3) 0.5792(3) 0.4528(2) 0.0266(6) Uani 1.000000 . .
H23 H 0.1151(3) 0.6326(3) 0.4211(2) 0.0320(7) Uiso 1.000000 R .
C11 C 0.7412(3) 0.5793(3) 0.2780(3) 0.0293(6) Uani 1.000000 . .
H11 H 0.6617(3) 0.6507(3) 0.2853(3) 0.0351(8) Uiso 1.000000 R .
C22 C 0.1360(2) 0.4388(3) 0.4861(2) 0.0217(6) Uani 1.000000 . .
O2 O 0.7257(2) 0.0111(2) 0.37116(19) 0.0370(5) Uani 1.000000 . .
C4AA C 1.3753(3) 0.0298(3) -0.0219(2) 0.0236(6) Uani 1.000000 . .
C3 C 1.2065(3) 0.0721(3) -0.1481(2) 0.0257(6) Uani 1.000000 . .
H3 H 1.2600(3) 0.0527(3) -0.2135(2) 0.0308(7) Uiso 1.000000 R .
C2 C 1.0753(3) 0.1139(3) -0.1344(2) 0.0259(6) Uani 1.000000 . .
H2 H 1.0224(3) 0.1281(3) -0.1900(2) 0.0310(7) Uiso 1.000000 R .
C13 C 1.0771(3) 0.4292(3) 0.1831(3) 0.0278(6) Uani 1.000000 . .
C10 C 0.8872(3) 0.3775(3) 0.2923(3) 0.0288(6) Uani 1.000000 . .
H10 H 0.9290(3) 0.2837(3) 0.3109(3) 0.0345(8) Uiso 1.000000 R .
C14 C 1.1799(3) 0.3096(3) 0.2474(3) 0.0331(7) Uani 1.000000 . .
H14 H 1.1643(3) 0.2501(3) 0.3236(3) 0.0398(8) Uiso 1.000000 R .
C20 C 0.4804(3) 0.2192(3) 0.4896(3) 0.0363(7) Uani 1.000000 . .
H20 H 0.5544(3) 0.1358(3) 0.5051(3) 0.0435(9) Uiso 1.000000 R .
C24 C -0.0659(3) 0.6405(3) 0.4664(2) 0.0260(6) Uani 1.000000 . .
H24 H -0.1102(3) 0.7349(3) 0.4438(2) 0.0312(7) Uiso 1.000000 R .
C18 C 1.0990(3) 0.5184(3) 0.0696(3) 0.0323(7) Uani 1.000000 . .
H18 H 1.0289(3) 0.5976(3) 0.0267(3) 0.0388(8) Uiso 1.000000 R .
C21 C 0.3554(3) 0.2349(3) 0.5100(3) 0.0315(7) Uani 1.000000 . .
H21 H 0.3275(3) 0.1656(3) 0.5416(3) 0.0378(8) Uiso 1.000000 R .
C5 C 1.4654(3) 0.0469(3) -0.1179(2) 0.0314(7) Uani 1.000000 . .
H5 H 1.4421(3) 0.0778(3) -0.1974(2) 0.0377(8) Uiso 1.000000 R .
C12 C 0.8520(3) 0.5921(3) 0.2238(3) 0.0321(7) Uani 1.000000 . .
H12 H 0.8634(3) 0.6724(3) 0.1876(3) 0.0385(8) Uiso 1.000000 R .
C6 C 1.4099(3) -0.0183(3) 0.0963(2) 0.0345(7) Uani 1.000000 . .
H6 H 1.3499(3) -0.0314(3) 0.1611(2) 0.0414(8) Uiso 1.000000 R .
C15 C 1.3060(3) 0.2800(3) 0.1969(3) 0.0365(7) Uani 1.000000 . .
H15 H 1.3759(3) 0.1994(3) 0.2386(3) 0.0437(9) Uiso 1.000000 R .
O6 O 0.7402(2) 0.2288(2) 0.65519(19) 0.0414(5) Uani 1.000000 . .
N6 N 1.4581(2) 0.3394(3) 0.0306(2) 0.0309(6) Uani 1.000000 . .
N3 N 0.6725(2) 0.2648(3) 0.0070(2) 0.0310(6) Uani 1.000000 . .
C7 C 0.5722(3) 0.2784(3) 0.0860(3) 0.0335(7) Uani 1.000000 . .
H7 H 0.5791(3) 0.2496(3) 0.1694(3) 0.0402(8) Uiso 1.000000 R .
C16 C 1.3284(3) 0.3701(3) 0.0845(3) 0.0293(6) Uani 1.000000 . .
C17 C 1.2257(3) 0.4892(3) 0.0203(3) 0.0336(7) Uani 1.000000 . .
H17 H 1.2416(3) 0.5493(3) -0.0554(3) 0.0404(8) Uiso 1.000000 R .
C8 C 0.6205(3) 0.3176(4) -0.1034(3) 0.0489(9) Uani 1.000000 . .
H8 H 0.6686(3) 0.3208(4) -0.1768(3) 0.0586(11) Uiso 1.000000 R .
C9 C 0.4905(3) 0.3640(4) -0.0904(3) 0.0559(11) Uani 1.000000 . .
H9 H 0.4324(3) 0.4055(4) -0.1524(3) 0.0671(13) Uiso 1.000000 R .

loop_
_atom_site_aniso_label
_atom_site_aniso_U_11
_atom_site_aniso_U_22
_atom_site_aniso_U_33
_atom_site_aniso_U_12
_atom_site_aniso_U_13
_atom_site_aniso_U_23
Cu1 0.01612(18) 0.0426(2) 0.0344(2) -0.01106(16) 0.00232(14) -0.01535(17)
Cu2 0.01555(18) 0.0329(2) 0.0431(2) -0.01354(16) 0.00432(15) -0.01020(17)
V1 0.0189(2) 0.0245(3) 0.0246(2) -0.0098(2) -0.00022(18) -0.01245(19)
V2 0.0200(2) 0.0224(2) 0.0195(2) -0.00953(19) 0.00305(17) -0.01091(18)
O4 0.0292(11) 0.0257(10) 0.0242(9) -0.0101(9) -0.0031(8) -0.0108(8)
N7 0.0149(12) 0.0260(13) 0.0419(14) -0.0090(10) 0.0028(10) -0.0078(11)
O1 0.0417(13) 0.0434(13) 0.0238(10) -0.0184(10) -0.0018(9) -0.0121(9)
O3 0.0234(11) 0.0277(11) 0.0473(12) -0.0100(9) -0.0034(9) -0.0148(9)
N1 0.0171(12) 0.0301(13) 0.0256(11) -0.0106(10) 0.0018(9) -0.0113(10)
C19 0.0158(14) 0.0235(15) 0.0329(15) -0.0100(12) 0.0041(11) -0.0087(12)
N8 0.0134(11) 0.0250(13) 0.0309(12) -0.0102(10) 0.0038(9) -0.0108(10)
C1 0.0187(14) 0.0292(15) 0.0237(13) -0.0106(12) 0.0012(11) -0.0105(12)
N4 0.0177(12) 0.0270(13) 0.0338(12) -0.0116(10) 0.0010(10) -0.0089(10)
N5 0.0187(12) 0.0237(13) 0.0360(13) -0.0125(10) 0.0043(10) -0.0117(10)
N2 0.0142(11) 0.0279(13) 0.0249(11) -0.0085(10) 0.0026(9) -0.0115(10)
O5 0.0532(14) 0.0395(13) 0.0245(10) -0.0294(11) 0.0020(9) -0.0052(9)
C23 0.0188(14) 0.0259(15) 0.0363(15) -0.0141(12) 0.0031(12) -0.0099(12)
C11 0.0206(15) 0.0264(16) 0.0351(15) -0.0069(13) 0.0002(12) -0.0114(13)
C22 0.0129(13) 0.0263(15) 0.0260(13) -0.0095(11) 0.0027(10) -0.0106(11)
O2 0.0267(11) 0.0459(13) 0.0551(13) -0.0206(10) 0.0053(10) -0.0310(11)
C4AA 0.0158(13) 0.0252(15) 0.0265(13) -0.0068(11) -0.0005(11) -0.0096(11)
C3 0.0238(15) 0.0309(16) 0.0235(13) -0.0122(13) 0.0040(11) -0.0135(12)
C2 0.0256(15) 0.0308(16) 0.0242(13) -0.0138(13) -0.0010(11) -0.0112(12)
C13 0.0191(14) 0.0279(16) 0.0411(16) -0.0137(13) 0.0041(12) -0.0157(13)
C10 0.0210(15) 0.0217(15) 0.0415(16) -0.0120(12) 0.0008(12) -0.0083(13)
C14 0.0275(16) 0.0262(16) 0.0361(16) -0.0121(13) 0.0032(13) -0.0057(13)
C20 0.0171(15) 0.0260(16) 0.0535(19) -0.0065(13) 0.0027(13) -0.0104(14)
C24 0.0174(14) 0.0200(14) 0.0380(15) -0.0085(11) 0.0020(11) -0.0100(12)
C18 0.0182(15) 0.0274(16) 0.0424(17) -0.0087(13) -0.0011(12) -0.0072(13)
C21 0.0184(15) 0.0225(15) 0.0493(18) -0.0085(12) 0.0035(13) -0.0130(13)
C5 0.0206(15) 0.0442(19) 0.0217(13) -0.0127(14) 0.0015(11) -0.0088(13)
C12 0.0271(16) 0.0212(15) 0.0461(17) -0.0124(13) 0.0045(13) -0.0120(13)
C6 0.0207(15) 0.050(2) 0.0248(14) -0.0156(14) 0.0056(11) -0.0101(14)
C15 0.0228(16) 0.0327(18) 0.0404(17) -0.0074(14) -0.0013(13) -0.0081(14)
O6 0.0360(13) 0.0458(14) 0.0485(13) -0.0124(11) 0.0118(10) -0.0356(11)
N6 0.0167(12) 0.0438(16) 0.0294(12) -0.0115(11) 0.0010(10) -0.0142(11)
N3 0.0171(12) 0.0447(16) 0.0271(12) -0.0110(11) 0.0023(10) -0.0146(11)
C7 0.0201(15) 0.051(2) 0.0258(14) -0.0136(14) -0.0012(12) -0.0138(14)
C16 0.0171(14) 0.0359(17) 0.0375(16) -0.0127(13) 0.0041(12) -0.0174(13)
C17 0.0232(16) 0.0360(18) 0.0359(16) -0.0163(14) 0.0030(12) -0.0072(14)
C8 0.0256(18) 0.079(3) 0.0270(16) -0.0130(17) -0.0005(13) -0.0191(17)
C9 0.0282(19) 0.099(3) 0.0315(17) -0.019(2) -0.0039(14) -0.0250(19)

loop_
_atom_type_symbol
_atom_type_scat_dispersion_real
_atom_type_scat_dispersion_imag
_atom_type_scat_Cromer_Mann_a1
_atom_type_scat_Cromer_Mann_a2
_atom_type_scat_Cromer_Mann_a3
_atom_type_scat_Cromer_Mann_a4
_atom_type_scat_Cromer_Mann_b1
_atom_type_scat_Cromer_Mann_b2
_atom_type_scat_Cromer_Mann_b3
_atom_type_scat_Cromer_Mann_b4
_atom_type_scat_Cromer_Mann_c
_atom_type_scat_source
_atom_type_scat_dispersion_source
C 0.00347 0.00161 2.31000 1.02000 1.58860 0.86500 20.84390 10.20750 0.56870 51.65120 0.215599998832 'International Tables Volume C Table 6.1.1.4 (pp. 500-502)' 'Henke, Gullikson and Davis, At. Data and Nucl. Data Tables, 1993, 54, 2'
H 0.00000 0.00000 0.49300 0.32291 0.14019 0.04081 10.51090 26.12570 3.14236 57.79970 0.0030380000826 'International Tables Volume C Table 6.1.1.4 (pp. 500-502)' 'Henke, Gullikson and Davis, At. Data and Nucl. Data Tables, 1993, 54, 2'
O 0.01158 0.00611 3.04850 2.28680 1.54630 0.86700 13.27710 5.70110 0.32390 32.90890 0.250800013542 'International Tables Volume C Table 6.1.1.4 (pp. 500-502)' 'Henke, Gullikson and Davis, At. Data and Nucl. Data Tables, 1993, 54, 2'
N 0.00653 0.00323 12.21260 3.13220 2.01250 1.16630 0.00570 9.89330 28.99750 0.58260 -11.5290002823 'International Tables Volume C Table 6.1.1.4 (pp. 500-502)' 'Henke, Gullikson and Davis, At. Data and Nucl. Data Tables, 1993, 54, 2'
V 0.31844 0.54361 10.29710 7.35110 2.07030 2.05710 6.86570 0.43850 26.89380 102.47800 1.21990001202 'International Tables Volume C Table 6.1.1.4 (pp. 500-502)' 'Henke, Gullikson and Davis, At. Data and Nucl. Data Tables, 1993, 54, 2'
Cu 0.34125 1.28947 13.33800 7.16760 5.61580 1.67350 3.58280 0.24700 11.39660 64.81260 1.19099998474 'International Tables Volume C Table 6.1.1.4 (pp. 500-502)' 'Henke, Gullikson and Davis, At. Data and Nucl. Data Tables, 1993, 54, 2'

loop_
_geom_angle_atom_site_label_1
_geom_angle_atom_site_label_2
_geom_angle_atom_site_label_3
_geom_angle
_geom_angle_site_symmetry_1
_geom_angle_site_symmetry_3
_geom_angle_publ_flag
N1 Cu1 O1 110.30(9) . . ?
N3 Cu1 O1 102.54(9) . . ?
N3 Cu1 N1 146.85(9) . . ?
N7 Cu2 O4 102.05(8) . . ?
N4 Cu2 O4 92.35(8) . . ?
N4 Cu2 N7 164.52(10) . . ?
O1 V1 O4 107.06(9) . . ?
O3 V1 O4 110.87(9) . . ?
O3 V1 O1 110.89(10) . . ?
O2 V1 O4 110.06(9) . . ?
O2 V1 O1 109.55(11) . . ?
O2 V1 O3 108.40(10) . . ?
O3 V2 O4 109.74(9) 2_756 . ?
O5 V2 O4 109.61(9) . . ?
O5 V2 O3 109.75(10) . 2_756 ?
O6 V2 O4 108.42(10) . . ?
O6 V2 O3 108.76(10) . 2_756 ?
O6 V2 O5 110.53(11) . . ?
V1 O4 Cu2 117.99(8) . . ?
V2 O4 Cu2 106.55(8) . . ?
V2 O4 V1 135.25(11) . . ?
C19 N7 Cu2 130.08(19) . . ?
C20 N7 Cu2 123.75(19) . . ?
C20 N7 C19 106.1(2) . . ?
V1 O1 Cu1 139.90(12) . . ?
V2 O3 V1 130.08(11) 2_756 . ?
C1 N1 Cu1 127.39(18) . . ?
C2 N1 Cu1 126.34(17) . . ?
C2 N1 C1 106.2(2) . . ?
H19 C19 N7 124.56(15) . . ?
N8 C19 N7 110.9(2) . . ?
N8 C19 H19 124.56(15) . . ?
C22 N8 C19 126.7(2) . . ?
C21 N8 C19 106.7(2) . . ?
C21 N8 C22 126.5(2) . . ?
H1 C1 N1 124.72(15) . . ?
N2 C1 N1 110.6(2) . . ?
N2 C1 H1 124.72(14) . . ?
C11 N4 Cu2 126.99(19) . . ?
C10 N4 Cu2 126.96(19) . . ?
C10 N4 C11 105.9(2) . . ?
C10 N5 C13 127.4(2) . . ?
C12 N5 C13 125.6(2) . . ?
C12 N5 C10 107.0(2) . . ?
C4AA N2 C1 125.9(2) . . ?
C3 N2 C1 107.2(2) . . ?
C3 N2 C4AA 126.8(2) . . ?
C22 C23 H23 119.73(15) . . ?
C24 C23 H23 119.73(16) . . ?
C24 C23 C22 120.5(2) . . ?
H11 C11 N4 125.19(15) . . ?
C12 C11 N4 109.6(3) . . ?
C12 C11 H11 125.19(17) . . ?
C23 C22 N8 120.8(2) . . ?
C24 C22 N8 119.9(2) 2_566 . ?
C24 C22 C23 119.4(2) 2_566 . ?
C5 C4AA N2 119.7(2) . . ?
C6 C4AA N2 120.1(2) . . ?
C6 C4AA C5 120.2(2) . . ?
H3 C3 N2 126.85(14) . . ?
C2 C3 N2 106.3(2) . . ?
C2 C3 H3 126.85(16) . . ?
C3 C2 N1 109.7(2) . . ?
H2 C2 N1 125.14(14) . . ?
H2 C2 C3 125.14(16) . . ?
C14 C13 N5 120.6(2) . . ?
C18 C13 N5 118.4(2) . . ?
C18 C13 C14 121.0(3) . . ?
N5 C10 N4 111.1(2) . . ?
H10 C10 N4 124.47(15) . . ?
H10 C10 N5 124.47(16) . . ?
H14 C14 C13 120.45(16) . . ?
C15 C14 C13 119.1(3) . . ?
C15 C14 H14 120.45(17) . . ?
H20 C20 N7 125.17(15) . . ?
C21 C20 N7 109.7(3) . . ?
C21 C20 H20 125.17(18) . . ?
C22 C24 C23 120.1(3) 2_566 . ?
H24 C24 C23 119.95(16) . . ?
H24 C24 C22 119.95(16) . 2_566 ?
H18 C18 C13 120.17(17) . . ?
C17 C18 C13 119.7(3) . . ?
C17 C18 H18 120.17(17) . . ?
C20 C21 N8 106.6(2) . . ?
H21 C21 N8 126.69(14) . . ?
H21 C21 C20 126.69(18) . . ?
H5 C5 C4AA 119.83(16) . . ?
C6 C5 C4AA 120.3(3) 2_855 . ?
C6 C5 H5 119.83(16) 2_855 . ?
C11 C12 N5 106.4(2) . . ?
H12 C12 N5 126.80(15) . . ?
H12 C12 C11 126.80(17) . . ?
C5 C6 C4AA 119.5(3) 2_855 . ?
H6 C6 C4AA 120.26(16) . . ?
H6 C6 C5 120.26(16) . 2_855 ?
H15 C15 C14 120.00(17) . . ?
C16 C15 C14 120.0(3) . . ?
C16 C15 H15 120.00(17) . . ?
C16 N6 C7 128.4(2) . 1_655 ?
C9 N6 C7 106.0(2) 1_655 1_655 ?
C9 N6 C16 125.6(2) 1_655 . ?
C7 N3 Cu1 127.65(19) . . ?
C8 N3 Cu1 126.7(2) . . ?
C8 N3 C7 105.7(2) . . ?
N3 C7 N6 111.3(2) . 1_455 ?
H7 C7 N6 124.36(15) . 1_455 ?
H7 C7 N3 124.36(16) . . ?
N6 C16 C15 120.4(3) . . ?
C17 C16 C15 120.8(3) . . ?
C17 C16 N6 118.7(3) . . ?
C16 C17 C18 119.4(3) . . ?
H17 C17 C18 120.31(17) . . ?
H17 C17 C16 120.31(16) . . ?
H8 C8 N3 125.13(16) . . ?
C9 C8 N3 109.7(3) . . ?
C9 C8 H8 125.13(19) . . ?
C8 C9 N6 107.3(3) . 1_455 ?
H9 C9 N6 126.35(17) . 1_455 ?
H9 C9 C8 126.35(19) . . ?

loop_
_geom_bond_atom_site_label_1
_geom_bond_atom_site_label_2
_geom_bond_distance
_geom_bond_site_symmetry_2
_geom_bond_publ_flag
Cu1 O1 2.0744(18) . ?
Cu1 N1 1.910(2) . ?
Cu1 N3 1.916(2) . ?
Cu2 O4 2.2961(19) . ?
Cu2 N7 1.890(2) . ?
Cu2 N4 1.900(2) . ?
V1 O4 1.8055(18) . ?
V1 O1 1.6479(19) . ?
V1 O3 1.792(2) . ?
V1 O2 1.6332(19) . ?
V2 O4 1.8148(17) . ?
V2 O3 1.8124(19) 2_756 ?
V2 O5 1.626(2) . ?
V2 O6 1.634(2) . ?
N7 C19 1.320(3) . ?
N7 C20 1.381(4) . ?
N1 C1 1.318(3) . ?
N1 C2 1.378(3) . ?
C19 H19 0.9300 . ?
C19 N8 1.357(3) . ?
N8 C22 1.432(3) . ?
N8 C21 1.384(3) . ?
C1 H1 0.9300 . ?
C1 N2 1.358(3) . ?
N4 C11 1.376(4) . ?
N4 C10 1.317(4) . ?
N5 C13 1.430(3) . ?
N5 C10 1.346(3) . ?
N5 C12 1.378(4) . ?
N2 C4AA 1.428(3) . ?
N2 C3 1.377(3) . ?
C23 H23 0.9300 . ?
C23 C22 1.383(4) . ?
C23 C24 1.376(4) . ?
C11 H11 0.9300 . ?
C11 C12 1.345(4) . ?
C22 C24 1.393(3) 2_566 ?
C4AA C5 1.383(4) . ?
C4AA C6 1.378(4) . ?
C3 H3 0.9300 . ?
C3 C2 1.348(4) . ?
C2 H2 0.9300 . ?
C13 C14 1.384(4) . ?
C13 C18 1.383(4) . ?
C10 H10 0.9300 . ?
C14 H14 0.9300 . ?
C14 C15 1.382(4) . ?
C20 H20 0.9300 . ?
C20 C21 1.345(4) . ?
C24 H24 0.9300 . ?
C18 H18 0.9300 . ?
C18 C17 1.383(4) . ?
C21 H21 0.9300 . ?
C5 H5 0.9300 . ?
C5 C6 1.382(4) 2_855 ?
C12 H12 0.9300 . ?
C6 H6 0.9300 . ?
C15 H15 0.9300 . ?
C15 C16 1.382(4) . ?
N6 C7 1.346(3) 1_655 ?
N6 C16 1.429(3) . ?
N6 C9 1.365(4) 1_655 ?
N3 C7 1.314(4) . ?
N3 C8 1.361(4) . ?
C7 H7 0.9300 . ?
C16 C17 1.381(4) . ?
C17 H17 0.9300 . ?
C8 H8 0.9300 . ?
C8 C9 1.330(4) . ?
C9 H9 0.9300 . ?

loop_
_restr_U_rigid_atom_site_label_1
_restr_U_rigid_atom_site_label_2
_restr_U_rigid_target_weight_param
_restr_U_rigid_U_parallel
_restr_U_rigid_diff
Cu1 O1 0.0100 0.0294 0.0119

loop_
_restr_U_similar_atom_site_label_1
_restr_U_similar_atom_site_label_2
_restr_U_similar_weight_param
Cu1 O1 0.0100
